data_1515702
loop_
_publ_author_name
'Patil, Siddappa'
'Deally, Anthony'
'Gleeson, Brendan'
'M\"uller-Bunz, Helge'
'Paradisi, Francesca'
'Tacke, Matthias'

_publ_section_title
;
 Novel benzyl-substituted N-heterocyclic carbene-silver acetate complexes:
 synthesis, cytotoxicity and antibacterial studies.
;
_journal_issue 1
_journal_name_full 'Metallomics : integrated biometal science'
_journal_page_first 74
_journal_page_last 88
_journal_paper_doi 10.1039/c0mt00034e
_journal_volume 3
_journal_year 2011
_chemical_formula_moiety 'C25 H21 N4, Br'
_chemical_formula_sum 'C25 H21 Br N4'
_chemical_formula_weight 457.37
_chemical_name_systematic
;
?
;
_space_group_IT_number 14
_symmetry_cell_setting monoclinic
_symmetry_space_group_name_Hall '-P 2yn'
_symmetry_space_group_name_H-M 'P 1 21/n 1'
_atom_sites_solution_hydrogens difmap
_atom_sites_solution_primary direct
_atom_sites_solution_secondary difmap
_audit_creation_method SHELXL-97
_cell_angle_alpha 90.00
_cell_angle_beta 97.0346(5)
_cell_angle_gamma 90.00
_cell_formula_units_Z 4
_cell_length_a 7.26900(4)
_cell_length_b 12.62118(6)
_cell_length_c 23.4502(1)
_cell_measurement_reflns_used 31367
_cell_measurement_temperature 100(2)
_cell_measurement_theta_max 76.6743
_cell_measurement_theta_min 3.4990
_cell_volume 2135.205(18)
_computing_cell_refinement
;
CrysAlisPro, Oxford Diffraction Ltd.,
Version 1.171.33.55 (release 05-01-2010 CrysAlis171 .NET)
(compiled Jan 5 2010,16:28:46)
;
_computing_data_collection
;
CrysAlisPro, Oxford Diffraction Ltd.,
Version 1.171.33.55 (release 05-01-2010 CrysAlis171 .NET)
(compiled Jan 5 2010,16:28:46)
;
_computing_data_reduction
;
CrysAlisPro, Oxford Diffraction Ltd.,
Version 1.171.33.55 (release 05-01-2010 CrysAlis171 .NET)
(compiled Jan 5 2010,16:28:46)
;
_computing_structure_refinement 'SHELXL-97 (Sheldrick, 1997)'
_computing_structure_solution 'SHELXS-97 (Sheldrick, 1990)'
_diffrn_ambient_temperature 100(2)
_diffrn_detector_area_resol_mean 10.3196
_diffrn_measured_fraction_theta_full 0.998
_diffrn_measured_fraction_theta_max 0.998
_diffrn_measurement_device_type 'SuperNova, Dual, Cu at zero, Atlas'
_diffrn_measurement_method '\w scans'
_diffrn_radiation_monochromator mirror
_diffrn_radiation_source 'SuperNova (Cu) X-ray Source'
_diffrn_radiation_type CuK\a
_diffrn_radiation_wavelength 1.54184
_diffrn_reflns_av_R_equivalents 0.0220
_diffrn_reflns_av_sigmaI/netI 0.0089
_diffrn_reflns_limit_h_max 9
_diffrn_reflns_limit_h_min -9
_diffrn_reflns_limit_k_max 15
_diffrn_reflns_limit_k_min -15
_diffrn_reflns_limit_l_max 29
_diffrn_reflns_limit_l_min -29
_diffrn_reflns_number 43690
_diffrn_reflns_theta_full 76.88
_diffrn_reflns_theta_max 76.88
_diffrn_reflns_theta_min 3.80
_exptl_absorpt_coefficient_mu 2.764
_exptl_absorpt_correction_T_max 0.882
_exptl_absorpt_correction_T_min 0.703
_exptl_absorpt_correction_type analytical
_exptl_absorpt_process_details
;
CrysAlisPro, Oxford Diffraction Ltd.,
Version 1.171.33.55 (release 05-01-2010 CrysAlis171 .NET)
(compiled Jan 5 2010,16:28:46)
;
_exptl_crystal_colour colourless
_exptl_crystal_density_diffrn 1.423
_exptl_crystal_density_method 'not measured'
_exptl_crystal_description plate
_exptl_crystal_F_000 936
_exptl_crystal_size_max 0.1924
_exptl_crystal_size_mid 0.1119
_exptl_crystal_size_min 0.0597
_refine_diff_density_max 0.311
_refine_diff_density_min -0.331
_refine_diff_density_rms 0.050
_refine_ls_extinction_method none
_refine_ls_goodness_of_fit_ref 1.061
_refine_ls_hydrogen_treatment mixed
_refine_ls_matrix_type full
_refine_ls_number_parameters 277
_refine_ls_number_reflns 4494
_refine_ls_number_restraints 0
_refine_ls_restrained_S_all 1.061
_refine_ls_R_factor_all 0.0235
_refine_ls_R_factor_gt 0.0220
_refine_ls_shift/su_max 0.004
_refine_ls_shift/su_mean 0.000
_refine_ls_structure_factor_coef Fsqd
_refine_ls_weighting_details 'calc w=1/[\s^2^(Fo^2^)+(0.0306P)^2^+1.1675P] where P=(Fo^2^+2Fc^2^)/3'
_refine_ls_weighting_scheme calc
_refine_ls_wR_factor_gt 0.0593
_refine_ls_wR_factor_ref 0.0601
_reflns_number_gt 4217
_reflns_number_total 4494
_reflns_threshold_expression I>2\s(I)
_cod_data_source_file c0mt00034e.txt
_cod_data_source_block tac107(3d)
_cod_original_sg_symbol_H-M 'P 21/n'
_cod_database_code 1515702

loop_
_symmetry_equiv_pos_as_xyz
'x, y, z'
'-x+1/2, y+1/2, -z+1/2'
'-x, -y, -z'
'x-1/2, -y-1/2, z-1/2'

loop_
_atom_site_label
_atom_site_type_symbol
_atom_site_fract_x
_atom_site_fract_y
_atom_site_fract_z
_atom_site_U_iso_or_equiv
_atom_site_adp_type
_atom_site_occupancy
_atom_site_symmetry_multiplicity
_atom_site_calc_flag
_atom_site_refinement_flags
Br Br 0.253418(19) -0.144569(11) 1.017808(6) 0.02171(6) Uani 1 1 d .
C1 C 0.1492(2) 0.12980(11) 0.78198(6) 0.0212(3) Uani 1 1 d .
H1 H 0.2635 0.1107 0.7712 0.025 Uiso 1 1 calc R
C2 C -0.0072(2) 0.12838(11) 0.74160(6) 0.0222(3) Uani 1 1 d .
H2 H 0.0014 0.1076 0.7040 0.027 Uiso 1 1 calc R
C3 C -0.1777(2) 0.15852(11) 0.75821(6) 0.0219(3) Uani 1 1 d .
C7 C -0.3424(2) 0.15853(12) 0.71708(6) 0.0260(3) Uani 1 1 d .
N1 N -0.4748(2) 0.15788(12) 0.68518(6) 0.0350(3) Uani 1 1 d .
C4 C -0.1909(2) 0.18937(13) 0.81451(6) 0.0266(3) Uani 1 1 d .
H4 H -0.3046 0.2100 0.8252 0.032 Uiso 1 1 calc R
C5 C -0.03371(19) 0.18926(12) 0.85466(6) 0.0240(3) Uani 1 1 d .
H5 H -0.0426 0.2092 0.8924 0.029 Uiso 1 1 calc R
C6 C 0.13647(19) 0.15961(10) 0.83875(6) 0.0183(3) Uani 1 1 d .
C8 C 0.31183(19) 0.15925(11) 0.88126(6) 0.0200(3) Uani 1 1 d .
H8A H 0.3672 0.0893 0.8819 0.024 Uiso 1 1 calc R
H8B H 0.3998 0.2090 0.8684 0.024 Uiso 1 1 calc R
N2 N 0.27771(15) 0.18751(9) 0.93934(5) 0.0178(2) Uani 1 1 d .
C9 C 0.25312(17) 0.11846(12) 0.98063(6) 0.0191(3) Uani 1 1 d .
H9 H 0.257(2) 0.0471(16) 0.9755(7) 0.024(4) Uiso 1 1 d .
C10 C 0.26756(17) 0.28979(11) 0.96112(6) 0.0173(2) Uani 1 1 d .
C11 C 0.23364(17) 0.27872(11) 1.01798(5) 0.0178(3) Uani 1 1 d .
C12 C 0.21497(18) 0.36648(11) 1.05258(6) 0.0192(3) Uani 1 1 d .
H12 H 0.1916 0.3587 1.0905 0.023 Uiso 1 1 calc R
C13 C 0.23230(17) 0.46605(11) 1.02887(6) 0.0195(3) Uani 1 1 d .
C16 C 0.2147(2) 0.56310(12) 1.06534(6) 0.0245(3) Uani 1 1 d .
H16A H 0.1781 0.5423 1.1017 0.037 Uiso 1 1 calc R
H16B H 0.1230 0.6098 1.0461 0.037 Uiso 1 1 calc R
H16C H 0.3319 0.5990 1.0715 0.037 Uiso 1 1 calc R
C14 C 0.26740(17) 0.47755(11) 0.97059(6) 0.0194(3) Uani 1 1 d .
C17 C 0.28535(19) 0.58642(11) 0.94543(6) 0.0234(3) Uani 1 1 d .
H17A H 0.3144 0.5801 0.9067 0.035 Uiso 1 1 calc R
H17B H 0.3825 0.6246 0.9681 0.035 Uiso 1 1 calc R
H17C H 0.1705 0.6240 0.9454 0.035 Uiso 1 1 calc R
C15 C 0.28489(17) 0.38898(11) 0.93662(6) 0.0187(3) Uani 1 1 d .
H15 H 0.3075 0.3958 0.8986 0.022 Uiso 1 1 calc R
N3 N 0.22638(15) 0.17010(9) 1.02849(5) 0.0181(2) Uani 1 1 d .
C18 C 0.18874(19) 0.11959(12) 1.08187(6) 0.0211(3) Uani 1 1 d .
H18A H 0.1549 0.0462 1.0741 0.025 Uiso 1 1 calc R
H18B H 0.0839 0.1545 1.0957 0.025 Uiso 1 1 calc R
C19 C 0.35289(19) 0.12359(10) 1.12832(6) 0.0191(3) Uani 1 1 d .
C20 C 0.5287(2) 0.15276(11) 1.11675(6) 0.0229(3) Uani 1 1 d .
H20 H 0.5476 0.1718 1.0796 0.027 Uiso 1 1 calc R
C21 C 0.6765(2) 0.15368(12) 1.16029(6) 0.0251(3) Uani 1 1 d .
H21 H 0.7938 0.1740 1.1524 0.030 Uiso 1 1 calc R
C22 C 0.6484(2) 0.12409(11) 1.21581(6) 0.0229(3) Uani 1 1 d .
C25 C 0.8027(2) 0.12696(12) 1.26088(6) 0.0258(3) Uani 1 1 d .
N4 N 0.9268(2) 0.12946(11) 1.29609(6) 0.0315(3) Uani 1 1 d .
C23 C 0.4732(2) 0.09366(12) 1.22779(6) 0.0257(3) Uani 1 1 d .
H23 H 0.4548 0.0734 1.2648 0.031 Uiso 1 1 calc R
C24 C 0.3259(2) 0.09374(11) 1.18411(6) 0.0234(3) Uani 1 1 d .
H24 H 0.2085 0.0738 1.1920 0.028 Uiso 1 1 calc R

loop_
_atom_site_aniso_label
_atom_site_aniso_U_11
_atom_site_aniso_U_22
_atom_site_aniso_U_33
_atom_site_aniso_U_23
_atom_site_aniso_U_13
_atom_site_aniso_U_12
Br 0.02176(8) 0.01994(8) 0.02387(9) 0.00186(5) 0.00454(6) 0.00049(5)
C1 0.0219(7) 0.0205(6) 0.0216(7) -0.0017(5) 0.0040(5) 0.0029(5)
C2 0.0270(7) 0.0222(7) 0.0175(6) -0.0022(5) 0.0028(5) 0.0008(5)
C3 0.0224(7) 0.0235(7) 0.0191(6) 0.0008(5) -0.0005(5) -0.0021(5)
C7 0.0265(7) 0.0316(8) 0.0199(7) -0.0016(6) 0.0030(6) -0.0006(6)
N1 0.0278(7) 0.0519(9) 0.0239(6) -0.0046(6) -0.0016(5) 0.0013(6)
C4 0.0182(6) 0.0397(9) 0.0220(7) -0.0021(6) 0.0028(5) 0.0006(6)
C5 0.0213(7) 0.0343(8) 0.0165(6) -0.0032(5) 0.0029(5) -0.0012(6)
C6 0.0198(6) 0.0167(6) 0.0182(6) 0.0004(5) 0.0010(5) -0.0004(5)
C8 0.0187(6) 0.0231(7) 0.0181(6) -0.0017(5) 0.0017(5) 0.0025(5)
N2 0.0176(5) 0.0182(5) 0.0169(5) -0.0001(4) -0.0005(4) 0.0007(4)
C9 0.0169(6) 0.0195(7) 0.0199(6) 0.0004(5) -0.0012(5) 0.0005(5)
C10 0.0132(6) 0.0200(6) 0.0179(6) -0.0006(5) -0.0012(5) 0.0011(5)
C11 0.0138(6) 0.0198(7) 0.0191(6) 0.0018(5) -0.0008(5) -0.0010(5)
C12 0.0146(6) 0.0251(7) 0.0174(6) -0.0013(5) 0.0003(5) 0.0004(5)
C13 0.0130(6) 0.0222(7) 0.0225(6) -0.0018(5) -0.0013(5) 0.0003(5)
C16 0.0216(7) 0.0244(7) 0.0274(7) -0.0049(6) 0.0023(5) 0.0005(5)
C14 0.0130(6) 0.0209(7) 0.0234(6) 0.0015(5) -0.0011(5) 0.0004(5)
C17 0.0206(6) 0.0208(7) 0.0281(7) 0.0027(5) 0.0006(5) 0.0000(5)
C15 0.0143(6) 0.0222(7) 0.0192(6) 0.0023(5) 0.0003(5) 0.0001(5)
N3 0.0175(5) 0.0192(5) 0.0172(5) 0.0020(4) -0.0003(4) -0.0005(4)
C18 0.0202(6) 0.0235(7) 0.0194(6) 0.0041(5) 0.0023(5) -0.0028(5)
C19 0.0224(7) 0.0160(6) 0.0187(6) 0.0006(5) 0.0014(5) 0.0017(5)
C20 0.0234(7) 0.0281(7) 0.0170(6) 0.0015(5) 0.0025(5) 0.0011(5)
C21 0.0224(7) 0.0304(8) 0.0219(7) -0.0007(6) 0.0009(6) 0.0012(6)
C22 0.0285(7) 0.0193(6) 0.0195(6) -0.0017(5) -0.0029(5) 0.0037(5)
C25 0.0324(8) 0.0226(7) 0.0217(7) -0.0012(5) 0.0010(6) 0.0036(6)
N4 0.0359(7) 0.0325(7) 0.0240(6) -0.0031(5) -0.0050(6) 0.0042(6)
C23 0.0346(8) 0.0242(7) 0.0182(6) 0.0041(5) 0.0027(6) 0.0001(6)
C24 0.0263(7) 0.0226(7) 0.0215(7) 0.0030(5) 0.0036(5) -0.0030(5)

loop_
_atom_type_symbol
_atom_type_description
_atom_type_scat_dispersion_real
_atom_type_scat_dispersion_imag
_atom_type_scat_source
C C 0.0181 0.0091 'International Tables Vol C Tables 4.2.6.8 and 6.1.1.4'
H H 0.0000 0.0000 'International Tables Vol C Tables 4.2.6.8 and 6.1.1.4'
N N 0.0311 0.0180 'International Tables Vol C Tables 4.2.6.8 and 6.1.1.4'
Br Br -0.6763 1.2805 'International Tables Vol C Tables 4.2.6.8 and 6.1.1.4'

loop_
_geom_angle_atom_site_label_1
_geom_angle_atom_site_label_2
_geom_angle_atom_site_label_3
_geom_angle
C2 C1 C6 120.62(13)
C2 C1 H1 119.7
C6 C1 H1 119.7
C1 C2 C3 119.15(13)
C1 C2 H2 120.4
C3 C2 H2 120.4
C4 C3 C2 120.50(13)
C4 C3 C7 119.12(13)
C2 C3 C7 120.38(13)
N1 C7 C3 178.80(17)
C5 C4 C3 119.78(13)
C5 C4 H4 120.1
C3 C4 H4 120.1
C6 C5 C4 120.33(13)
C6 C5 H5 119.8
C4 C5 H5 119.8
C5 C6 C1 119.61(13)
C5 C6 C8 121.94(12)
C1 C6 C8 118.45(12)
N2 C8 C6 112.77(11)
N2 C8 H8A 109.0
C6 C8 H8A 109.0
N2 C8 H8B 109.0
C6 C8 H8B 109.0
H8A C8 H8B 107.8
C9 N2 C10 108.78(11)
C9 N2 C8 124.94(12)
C10 N2 C8 126.27(11)
N2 C9 N3 109.81(13)
N2 C9 H9 122.8(11)
N3 C9 H9 127.4(11)
C15 C10 C11 121.47(12)
C15 C10 N2 132.18(12)
C11 C10 N2 106.36(11)
C12 C11 C10 121.38(12)
C12 C11 N3 132.19(12)
C10 C11 N3 106.43(12)
C13 C12 C11 117.93(12)
C13 C12 H12 121.0
C11 C12 H12 121.0
C12 C13 C14 120.77(13)
C12 C13 C16 119.39(13)
C14 C13 C16 119.84(13)
C13 C16 H16A 109.5
C13 C16 H16B 109.5
H16A C16 H16B 109.5
C13 C16 H16C 109.5
H16A C16 H16C 109.5
H16B C16 H16C 109.5
C15 C14 C13 120.48(13)
C15 C14 C17 119.42(13)
C13 C14 C17 120.09(13)
C14 C17 H17A 109.5
C14 C17 H17B 109.5
H17A C17 H17B 109.5
C14 C17 H17C 109.5
H17A C17 H17C 109.5
H17B C17 H17C 109.5
C14 C15 C10 117.97(12)
C14 C15 H15 121.0
C10 C15 H15 121.0
C9 N3 C11 108.62(11)
C9 N3 C18 124.78(12)
C11 N3 C18 126.57(12)
N3 C18 C19 112.84(11)
N3 C18 H18A 109.0
C19 C18 H18A 109.0
N3 C18 H18B 109.0
C19 C18 H18B 109.0
H18A C18 H18B 107.8
C20 C19 C24 119.49(13)
C20 C19 C18 122.08(12)
C24 C19 C18 118.40(12)
C19 C20 C21 120.42(13)
C19 C20 H20 119.8
C21 C20 H20 119.8
C20 C21 C22 119.74(14)
C20 C21 H21 120.1
C22 C21 H21 120.1
C23 C22 C21 120.35(13)
C23 C22 C25 120.46(13)
C21 C22 C25 119.18(14)
N4 C25 C22 179.03(18)
C24 C23 C22 119.52(13)
C24 C23 H23 120.2
C22 C23 H23 120.2
C23 C24 C19 120.48(14)
C23 C24 H24 119.8
C19 C24 H24 119.8

loop_
_geom_bond_atom_site_label_1
_geom_bond_atom_site_label_2
_geom_bond_distance
C1 C2 1.388(2)
C1 C6 1.3974(19)
C1 H1 0.9300
C2 C3 1.396(2)
C2 H2 0.9300
C3 C4 1.391(2)
C3 C7 1.442(2)
C7 N1 1.144(2)
C4 C5 1.389(2)
C4 H4 0.9300
C5 C6 1.3864(19)
C5 H5 0.9300
C6 C8 1.5189(18)
C8 N2 1.4583(17)
C8 H8A 0.9700
C8 H8B 0.9700
N2 C9 1.3311(18)
N2 C10 1.3935(17)
C9 N3 1.3325(18)
C9 H9 0.91(2)
C10 C15 1.3896(19)
C10 C11 1.3923(18)
C11 C12 1.3895(19)
C11 N3 1.3950(18)
C12 C13 1.386(2)
C12 H12 0.9300
C13 C14 1.4282(19)
C13 C16 1.5081(19)
C16 H16A 0.9600
C16 H16B 0.9600
C16 H16C 0.9600
C14 C15 1.388(2)
C14 C17 1.5074(19)
C17 H17A 0.9600
C17 H17B 0.9600
C17 H17C 0.9600
C15 H15 0.9300
N3 C18 1.4601(17)
C18 C19 1.5148(18)
C18 H18A 0.9700
C18 H18B 0.9700
C19 C20 1.388(2)
C19 C24 1.3980(19)
C20 C21 1.389(2)
C20 H20 0.9300
C21 C22 1.393(2)
C21 H21 0.9300
C22 C23 1.392(2)
C22 C25 1.444(2)
C25 N4 1.146(2)
C23 C24 1.388(2)
C23 H23 0.9300
C24 H24 0.9300

loop_
_geom_hbond_atom_site_label_D
_geom_hbond_atom_site_label_H
_geom_hbond_atom_site_label_A
_geom_hbond_distance_DH
_geom_hbond_distance_HA
_geom_hbond_distance_DA
_geom_hbond_angle_DHA
C9 H9 Br 0.91(2) 2.62(2) 3.4322(15) 149.6(14)

loop_
_geom_torsion_atom_site_label_1
_geom_torsion_atom_site_label_2
_geom_torsion_atom_site_label_3
_geom_torsion_atom_site_label_4
_geom_torsion
C6 C1 C2 C3 0.8(2)
C1 C2 C3 C4 -0.1(2)
C1 C2 C3 C7 179.57(13)
C2 C3 C4 C5 -0.6(2)
C7 C3 C4 C5 179.68(14)
C3 C4 C5 C6 0.7(2)
C4 C5 C6 C1 0.0(2)
C4 C5 C6 C8 179.52(14)
C2 C1 C6 C5 -0.8(2)
C2 C1 C6 C8 179.71(13)
C5 C6 C8 N2 2.97(19)
C1 C6 C8 N2 -177.52(12)
C6 C8 N2 C9 96.15(15)
C6 C8 N2 C10 -84.67(16)
C10 N2 C9 N3 0.29(14)
C8 N2 C9 N3 179.60(12)
C9 N2 C10 C15 179.40(13)
C8 N2 C10 C15 0.1(2)
C9 N2 C10 C11 -0.53(14)
C8 N2 C10 C11 -179.83(11)
C15 C10 C11 C12 0.24(19)
N2 C10 C11 C12 -179.82(11)
C15 C10 C11 N3 -179.38(11)
N2 C10 C11 N3 0.55(14)
C10 C11 C12 C13 -0.39(19)
N3 C11 C12 C13 179.13(13)
C11 C12 C13 C14 0.28(19)
C11 C12 C13 C16 -179.40(12)
C12 C13 C14 C15 -0.03(19)
C16 C13 C14 C15 179.65(12)
C12 C13 C14 C17 179.83(12)
C16 C13 C14 C17 -0.48(18)
C13 C14 C15 C10 -0.12(18)
C17 C14 C15 C10 -179.99(12)
C11 C10 C15 C14 0.02(18)
N2 C10 C15 C14 -179.90(13)
N2 C9 N3 C11 0.06(14)
N2 C9 N3 C18 177.88(12)
C12 C11 N3 C9 -179.96(13)
C10 C11 N3 C9 -0.39(14)
C12 C11 N3 C18 2.3(2)
C10 C11 N3 C18 -178.16(12)
C9 N3 C18 C19 106.68(15)
C11 N3 C18 C19 -75.89(17)
N3 C18 C19 C20 -12.22(19)
N3 C18 C19 C24 169.72(12)
C24 C19 C20 C21 -0.8(2)
C18 C19 C20 C21 -178.85(13)
C19 C20 C21 C22 0.6(2)
C20 C21 C22 C23 0.0(2)
C20 C21 C22 C25 -179.05(13)
C21 C22 C23 C24 -0.5(2)
C25 C22 C23 C24 178.56(14)
C22 C23 C24 C19 0.3(2)
C20 C19 C24 C23 0.3(2)
C18 C19 C24 C23 178.44(13)
